data_1100076
loop_
_publ_author_name
'Coing-Boyat, J.'

_publ_section_title
;
 Structure de la forme hautes temperatures du sulfate anhydre de
 magnesium, \b-MgSO~4~
;
_journal_coden_ASTM COREAF
_journal_name_full
;
 Comptes Rendus Hebdomadaires des Seances de l'Academie des Sciences
;
_journal_page_first 1962
_journal_page_last 1964
_journal_volume 255
_journal_year 1962
_chemical_formula_structural 'Mg S O4'
_chemical_formula_sum 'Mg O4 S'
_chemical_name_systematic 'Magnesium sulfate - \b'
_space_group_IT_number 62
_symmetry_cell_setting orthorhombic
_symmetry_Int_Tables_number 62
_symmetry_space_group_name_Hall '-P 2c 2ab'
_symmetry_space_group_name_H-M 'P b n m'
_cell_angle_alpha 90
_cell_angle_beta 90
_cell_angle_gamma 90
_cell_formula_units_Z 4
_cell_length_a 4.742
_cell_length_b 8.575
_cell_length_c 6.699
_cell_volume 272.4
_refine_ls_R_factor_all 0.144
_cod_database_code 1100076

loop_
_symmetry_equiv_pos_as_xyz
x,y,z
1/2-x,1/2+y,1/2-z
-x,-y,1/2+z
1/2+x,1/2-y,-z
-x,-y,-z
1/2+x,1/2-y,1/2+z
x,y,1/2-z
1/2-x,1/2+y,z

loop_
_atom_site_label
_atom_site_type_symbol
_atom_site_symmetry_multiplicity
_atom_site_Wyckoff_symbol
_atom_site_fract_x
_atom_site_fract_y
_atom_site_fract_z
_atom_site_occupancy
_atom_site_attached_hydrogens
_atom_site_calc_flag
Mg1 Mg2+ 4 a 0. 0. 0. 1. 0 d
S1 S6+ 4 c 0.458 0.186 0.25 1. 0 d
O1 O2- 4 c 0.75 0.13 0.25 1. 0 d
O2 O2- 4 c 0.458 0.367 0.25 1. 0 d
O3 O2- 8 d 0.319 0.13 0.061 1. 0 d

loop_
_atom_type_symbol
_atom_type_oxidation_number
Mg2+ 2.000
S6+ 6.000
O2- -2.000
